data_7110513
loop_
_publ_author_name
'Kuge, Katsuaki'
'Tobita, Hiromi'
'Ogino, Hiroshi'

_publ_section_title
;
 Synthesis and structures of heterometallic trinuclear clusters
 [CpFe(CO)2]2(\m3-S2)W(CO)5 and Cp2Fe2(CO)3(\m-CO)(\m3-S)W(CO)5 and
 kinetic study of migration of the W(CO)5 moiety in the disulfido complex
;
_journal_issue 12
_journal_name_full 'Chemical Communications'
_journal_page_first 1061
_journal_paper_doi 10.1039/a901660k
_journal_year 1999
_chemical_formula_moiety 'C18 H10 Fe2 O8 S W '
_chemical_formula_sum 'C18 H10 Fe2 O8 S W'
_chemical_formula_weight 681.88
_space_group_IT_number 29
_symmetry_cell_setting orthorhombic
_symmetry_Int_Tables_number 29
_symmetry_space_group_name_Hall 'P 2c -2ac'
_symmetry_space_group_name_H-M 'P c a 21'
_audit_creation_date 'Wed Jun 17 16:57:39 1998'
_audit_creation_method 'from TEXRAY.INF file'
_cell_angle_alpha 90
_cell_angle_beta 90
_cell_angle_gamma 90
_cell_formula_units_Z 4
_cell_length_a 16.896(9)
_cell_length_b 9.848(5)
_cell_length_c 12.815(10)
_cell_measurement_reflns_used 25
_cell_measurement_temperature 293.2
_cell_measurement_theta_max 12.5
_cell_measurement_theta_min 11.0
_cell_volume 2132(2)
_computing_cell_refinement 'MSC/AFC Diffractometer Control'
_computing_data_collection 'MSC/AFC Diffractometer Control'
_computing_data_reduction teXsan
_computing_publication_material teXsan
_computing_structure_refinement teXsan
_diffrn_ambient_temperature 293.2
_diffrn_measurement_device 'Rigaku AFC6S'
_diffrn_measurement_method \w-2\q
_diffrn_orient_matrix_UB_11 -0.02297
_diffrn_orient_matrix_UB_12 -0.09049
_diffrn_orient_matrix_UB_13 -0.01842
_diffrn_orient_matrix_UB_21 -0.05237
_diffrn_orient_matrix_UB_22 0.04378
_diffrn_orient_matrix_UB_23 -0.01372
_diffrn_orient_matrix_UB_31 0.01527
_diffrn_orient_matrix_UB_32 0.01438
_diffrn_orient_matrix_UB_33 -0.07458
_diffrn_radiation_detector 'scintillation counter'
_diffrn_radiation_monochromator graphite
_diffrn_radiation_source 'Rigaku sealed tube'
_diffrn_radiation_type 'Mo K\a'
_diffrn_radiation_wavelength 0.7107
_diffrn_reflns_av_R_equivalents 0.456
_diffrn_reflns_av_sigmaI/netI 0.120
_diffrn_reflns_limit_h_max 21
_diffrn_reflns_limit_h_min 0
_diffrn_reflns_limit_k_max 12
_diffrn_reflns_limit_k_min 0
_diffrn_reflns_limit_l_max 0
_diffrn_reflns_limit_l_min -16
_diffrn_reflns_number 2795
_diffrn_reflns_reduction_process 'Lp corrections applied'
_diffrn_reflns_theta_max 27.47
_diffrn_reflns_theta_min 1.59
_diffrn_standards_decay_% -0.49
_diffrn_standards_interval_count 150
_diffrn_standards_number 3
_exptl_absorpt_coefficient_mu 6.868
_exptl_absorpt_correction_T_max 1.000
_exptl_absorpt_correction_T_min 0.619
_exptl_absorpt_correction_type '\y scans(North,Phillips & Mathews,1968)'
_exptl_crystal_colour purple
_exptl_crystal_density_diffrn 2.124
_exptl_crystal_density_meas ?
_exptl_crystal_description prismatic
_exptl_crystal_F_000 1296.00
_exptl_crystal_size_max 0.200
_exptl_crystal_size_mid 0.200
_exptl_crystal_size_min 0.150
_refine_diff_density_max 0.55
_refine_diff_density_min -0.84
_refine_ls_extinction_method none
_refine_ls_goodness_of_fit_obs 0.852
_refine_ls_matrix_type full
_refine_ls_number_constraints 0
_refine_ls_number_parameters 271
_refine_ls_number_reflns 1372
_refine_ls_number_restraints 0
_refine_ls_R_factor_obs 0.0387
_refine_ls_shift/esd_max 0.8950
_refine_ls_shift/esd_mean 0.2230
_refine_ls_structure_factor_coef F
_refine_ls_weighting_details 'w = 1/[\s^2^(Fo) + 0.00216|Fo|^2^]'
_refine_ls_weighting_scheme calc
_refine_ls_wR_factor_obs 0.0513
_reflns_number_observed 1372
_reflns_number_total 2790
_reflns_observed_criterion >3.0sigma(I)
_cod_data_source_file 901660ksup1.cif
_cod_data_source_block 2
_cod_depositor_comments
;
The following automatic conversions were performed:

'_exptl_crystal_density_meas' value 'not measured' was changed to '?'
- the value is perceived as not measured.

Automatic conversion script
Id: cif_fix_values 3008 2015-01-20 13:52:24Z robertas 

The following automatic conversions were performed:

'_refine_ls_weighting_scheme' value 'w = 1/[\s^2^(Fo) +
0.00216|Fo|^2^]' was changed to 'calc'. New tag
'_refine_ls_weighting_details' was created. The value of the new tag
was set to 'w = 1/[\s^2^(Fo) + 0.00216|Fo|^2^]'.

Automatic conversion script
Id: cif_fix_values 3143 2015-03-26 13:38:13Z robertas 
;
_cod_original_cell_volume 2132(3)
_cod_original_sg_symbol_H-M 'P c a 21     '
_cod_original_formula_sum 'C18 H10 Fe2 O8 S W '
_cod_database_code 7110513

loop_
_symmetry_equiv_pos_as_xyz
x,y,z
-x,-y,1/2+z
1/2-x,y,1/2+z
1/2+x,-y,z

loop_
_atom_site_aniso_label
_atom_site_aniso_U_11
_atom_site_aniso_U_22
_atom_site_aniso_U_33
_atom_site_aniso_U_12
_atom_site_aniso_U_13
_atom_site_aniso_U_23
W 0.0427 0.0435 0.0454 0.0059 0.0080 0.0002
Fe1 0.0444 0.0470 0.0443 -0.0035 0.0017 0.0074
Fe2 0.0410 0.0404 0.0460 0.0029 -0.0065 -0.0086
S 0.0393 0.0404 0.0404 0.0019 0.0003 -0.0009
O1 0.0665 0.1036 0.1036 -0.0085 -0.0311 0.0616
O2 0.0553 0.0959 0.1049 -0.0048 -0.0418 -0.0259
O3 0.1324 0.1407 0.0463 -0.0190 0.0235 -0.0456
O4 0.0899 0.1159 0.0487 -0.0176 -0.0020 0.0086
O5 0.0836 0.0526 0.1087 -0.0191 -0.0260 0.0109
O6 0.0756 0.1327 0.0643 0.0270 -0.0182 0.0138
O7 0.2250 0.0625 0.0929 -0.0375 0.0151 0.0135
O8 0.0621 0.1187 0.0750 0.0419 0.0320 0.0287
C1 0.0570 0.0636 0.0544 -0.0040 -0.0090 0.0225
C2 0.0362 0.0350 0.0654 0.0047 -0.0074 -0.0236
C3 0.0462 0.0803 0.0307 -0.0029 -0.0118 -0.0098
C4 0.0378 0.0705 0.0503 -0.0026 -0.0020 -0.0128
C5 0.0416 0.0500 0.0646 -0.0150 -0.0166 0.0174
C6 0.0296 0.0818 0.0624 0.0190 -0.0133 -0.0059
C7 0.0924 0.0645 0.0507 -0.0126 -0.0136 0.0119
C8 0.0367 0.0577 0.0572 0.0039 -0.0021 0.0362
C9 0.0517 0.0646 0.2300 -0.0279 -0.0491 0.0392
C10 0.0689 0.1546 0.1741 -0.0732 0.0308 0.0140
C11 0.1453 0.0945 0.1465 -0.0942 -0.0376 0.0667
C12 0.0617 0.0984 0.1862 -0.0112 -0.0268 -0.0859
C13 0.0796 0.2438 0.0471 -0.1209 -0.0336 0.0144
C14 0.0870 0.0579 0.1215 0.0577 -0.0312 -0.0338
C15 0.1184 0.0590 0.1219 0.0342 -0.0352 -0.0640
C16 0.0671 0.0475 0.1579 -0.0025 -0.0285 0.0161
C17 0.1029 0.0514 0.1161 0.0169 -0.0112 0.0409
C18 0.0684 0.0446 0.0974 0.0244 -0.0424 0.0015

loop_
_atom_site_label
_atom_site_fract_x
_atom_site_fract_y
_atom_site_fract_z
_atom_site_U_iso_or_equiv
_atom_site_thermal_displace_type
_atom_site_calc_flag
_atom_site_occupancy
W 0.5390 0.2216 0.1772 0.0439 Uani d 1.00
Fe1 0.3156 0.1997 0.3362 0.0452 Uani d 1.00
Fe2 0.3586 0.4516 0.3190 0.0425 Uani d 1.00
S 0.3952 0.2839 0.2125 0.0401 Uani d 1.00
O1 0.4432 0.0863 0.4543 0.0912 Uani d 1.00
O2 0.5075 0.4578 0.4367 0.0854 Uani d 1.00
O3 0.2914 0.3734 0.5164 0.1065 Uani d 1.00
O4 0.4843 0.2194 -0.0560 0.0848 Uani d 1.00
O5 0.5695 0.5387 0.1742 0.0816 Uani d 1.00
O6 0.6171 0.2070 0.4043 0.0909 Uani d 1.00
O7 0.4958 -0.0915 0.1982 0.1268 Uani d 1.00
O8 0.7052 0.1637 0.0846 0.0853 Uani d 1.00
C1 0.3954 0.1377 0.4066 0.0583 Uani d 1.00
C2 0.4507 0.4525 0.3912 0.0455 Uani d 1.00
C3 0.3121 0.3474 0.4340 0.0524 Uani d 1.00
C4 0.5029 0.2202 0.0273 0.0529 Uani d 1.00
C5 0.5593 0.4245 0.1743 0.0521 Uani d 1.00
C6 0.5838 0.2146 0.3301 0.0580 Uani d 1.00
C7 0.5103 0.0175 0.1894 0.0692 Uani d 1.00
C8 0.6468 0.1871 0.1207 0.0505 Uani d 1.00
C9 0.1953 0.2153 0.2882 0.1154 Uani d 1.00
C10 0.2031 0.1507 0.3851 0.1325 Uani d 1.00
C11 0.2409 0.0479 0.3828 0.1288 Uani d 1.00
C12 0.2672 0.0260 0.2768 0.1154 Uani d 1.00
C13 0.2334 0.1345 0.2162 0.1235 Uani d 1.00
C14 0.2545 0.5724 0.3270 0.0888 Uani d 1.00
C15 0.3217 0.6444 0.3583 0.0998 Uani d 1.00
C16 0.3727 0.6479 0.2742 0.0908 Uani d 1.00
C17 0.3419 0.5815 0.1863 0.0901 Uani d 1.00
C18 0.2677 0.5347 0.2200 0.0701 Uani d 1.00

loop_
_atom_type_symbol
_atom_type_oxidation_number
_atom_type_number_in_cell
_atom_type_scat_dispersion_real
_atom_type_scat_dispersion_imag
_atom_type_scat_source
C 0 72 0.003 0.002
;International Tables for Crystallography
(1992, Vol. C, Tables 4.2.6.8 and 6.1.1.1)
;
H 0 40 0.000 0.000
;International Tables for Crystallography
(1992, Vol. C, Table 6.1.1.2)
;
O 0 32 0.011 0.006
;International Tables for Crystallography
(1992, Vol. C, Tables 4.2.6.8 and 6.1.1.1)
;
Fe 0 8 0.346 0.844
;International Tables for Crystallography
(1992, Vol. C, Tables 4.2.6.8 and 6.1.1.1)
;
W 0 4 -0.849 6.872
;International Tables for Crystallography
(1992, Vol. C, Tables 4.2.6.8 and 6.1.1.1)
;
S 0 4 0.125 0.123
;International Tables for Crystallography
(1992, Vol. C, Tables 4.2.6.8 and 6.1.1.1)
;

loop_
_geom_angle_atom_site_label_1
_geom_angle_atom_site_label_2
_geom_angle_atom_site_label_3
_geom_angle
_geom_angle_site_symmetry_1
_geom_angle_site_symmetry_2
_geom_angle_site_symmetry_3
_geom_angle_publ_flag
S W C4 83.3(7) 1_555 1_555 1_555 yes
S W C5 86.0(6) 1_555 1_555 1_555 yes
S W C6 100.5(6) 1_555 1_555 1_555 yes
S W C7 90.1(9) 1_555 1_555 1_555 yes
S W C8 168.0(7) 1_555 1_555 1_555 yes
C4 W C5 92(1) 1_555 1_555 1_555 yes
C4 W C6 175.8(9) 1_555 1_555 1_555 yes
C4 W C7 90(1) 1_555 1_555 1_555 yes
C4 W C8 85.4(10) 1_555 1_555 1_555 yes
C5 W C6 89(1) 1_555 1_555 1_555 yes
C5 W C7 174(1) 1_555 1_555 1_555 yes
C5 W C8 90.6(9) 1_555 1_555 1_555 yes
C6 W C7 87(1) 1_555 1_555 1_555 yes
C6 W C8 91.0(9) 1_555 1_555 1_555 yes
C7 W C8 93(1) 1_555 1_555 1_555 yes
FE2 FE1 S 54.4(2) 1_555 1_555 1_555 yes
FE2 FE1 C1 99.9(8) 1_555 1_555 1_555 yes
FE2 FE1 C3 48.5(8) 1_555 1_555 1_555 yes
FE2 FE1 C9 101.0(9) 1_555 1_555 1_555 yes
FE2 FE1 C10 121(1) 1_555 1_555 1_555 yes
FE2 FE1 C11 154(2) 1_555 1_555 1_555 yes
FE2 FE1 C12 150(1) 1_555 1_555 1_555 yes
FE2 FE1 C13 113(1) 1_555 1_555 1_555 yes
S FE1 C1 91.8(8) 1_555 1_555 1_555 yes
S FE1 C3 101.5(8) 1_555 1_555 1_555 yes
S FE1 C9 110(1) 1_555 1_555 1_555 yes
S FE1 C10 148(1) 1_555 1_555 1_555 yes
S FE1 C11 147(1) 1_555 1_555 1_555 yes
S FE1 C12 106(1) 1_555 1_555 1_555 yes
S FE1 C13 90.3(10) 1_555 1_555 1_555 yes
C1 FE1 C3 88(1) 1_555 1_555 1_555 yes
C1 FE1 C9 155(1) 1_555 1_555 1_555 yes
C1 FE1 C10 119(2) 1_555 1_555 1_555 yes
C1 FE1 C11 93(1) 1_555 1_555 1_555 yes
C1 FE1 C12 102(1) 1_555 1_555 1_555 yes
C1 FE1 C13 140(2) 1_555 1_555 1_555 yes
C3 FE1 C9 96(1) 1_555 1_555 1_555 yes
C3 FE1 C10 88(1) 1_555 1_555 1_555 yes
C3 FE1 C11 110(2) 1_555 1_555 1_555 yes
C3 FE1 C12 149(1) 1_555 1_555 1_555 yes
C3 FE1 C13 129(2) 1_555 1_555 1_555 yes
C9 FE1 C10 37(1) 1_555 1_555 1_555 yes
C9 FE1 C11 62(1) 1_555 1_555 1_555 yes
C9 FE1 C12 62(1) 1_555 1_555 1_555 yes
C9 FE1 C13 35(1) 1_555 1_555 1_555 yes
C10 FE1 C11 34(1) 1_555 1_555 1_555 yes
C10 FE1 C12 61(1) 1_555 1_555 1_555 yes
C10 FE1 C13 61(1) 1_555 1_555 1_555 yes
C11 FE1 C12 41(1) 1_555 1_555 1_555 yes
C11 FE1 C13 65(1) 1_555 1_555 1_555 yes
C12 FE1 C13 39(1) 1_555 1_555 1_555 yes
FE1 FE2 S 54.7(2) 1_555 1_555 1_555 yes
FE1 FE2 C2 101.6(7) 1_555 1_555 1_555 yes
FE1 FE2 C3 47.9(7) 1_555 1_555 1_555 yes
FE1 FE2 C14 108.2(9) 1_555 1_555 1_555 yes
FE1 FE2 C15 141(1) 1_555 1_555 1_555 yes
FE1 FE2 C16 166.0(10) 1_555 1_555 1_555 yes
FE1 FE2 C17 128.1(9) 1_555 1_555 1_555 yes
FE1 FE2 C18 102.8(7) 1_555 1_555 1_555 yes
S FE2 C2 94.5(6) 1_555 1_555 1_555 yes
S FE2 C3 101.3(8) 1_555 1_555 1_555 yes
S FE2 C14 132.2(9) 1_555 1_555 1_555 yes
S FE2 C15 155(1) 1_555 1_555 1_555 yes
S FE2 C16 120(1) 1_555 1_555 1_555 yes
S FE2 C17 91.2(9) 1_555 1_555 1_555 yes
S FE2 C18 97.1(8) 1_555 1_555 1_555 yes
C2 FE2 C3 88(1) 1_555 1_555 1_555 yes
C2 FE2 C14 133(1) 1_555 1_555 1_555 yes
C2 FE2 C15 97(1) 1_555 1_555 1_555 yes
C2 FE2 C16 91(1) 1_555 1_555 1_555 yes
C2 FE2 C17 120(1) 1_555 1_555 1_555 yes
C2 FE2 C18 155(1) 1_555 1_555 1_555 yes
C3 FE2 C14 86(1) 1_555 1_555 1_555 yes
C3 FE2 C15 100(1) 1_555 1_555 1_555 yes
C3 FE2 C16 137(1) 1_555 1_555 1_555 yes
C3 FE2 C17 147(1) 1_555 1_555 1_555 yes
C3 FE2 C18 110(1) 1_555 1_555 1_555 yes
C14 FE2 C15 38(1) 1_555 1_555 1_555 yes
C14 FE2 C16 63(1) 1_555 1_555 1_555 yes
C14 FE2 C17 63(1) 1_555 1_555 1_555 yes
C14 FE2 C18 38(1) 1_555 1_555 1_555 yes
C15 FE2 C16 37(1) 1_555 1_555 1_555 yes
C15 FE2 C17 64(1) 1_555 1_555 1_555 yes
C15 FE2 C18 64(1) 1_555 1_555 1_555 yes
C16 FE2 C17 38(1) 1_555 1_555 1_555 yes
C16 FE2 C18 63(1) 1_555 1_555 1_555 yes
C17 FE2 C18 37(1) 1_555 1_555 1_555 yes
W S FE1 127.6(2) 1_555 1_555 1_555 yes
W S FE2 123.5(2) 1_555 1_555 1_555 yes
FE1 S FE2 70.9(2) 1_555 1_555 1_555 yes
FE1 C1 O1 174(2) 1_555 1_555 1_555 yes
FE2 C2 O2 177(1) 1_555 1_555 1_555 yes
FE1 C3 FE2 83.5(9) 1_555 1_555 1_555 yes
FE1 C3 O3 140(2) 1_555 1_555 1_555 yes
FE2 C3 O3 136(2) 1_555 1_555 1_555 yes
W C4 O4 178(2) 1_555 1_555 1_555 yes
W C5 O5 177(3) 1_555 1_555 1_555 yes
W C6 O6 170(2) 1_555 1_555 1_555 yes
W C7 O7 178(3) 1_555 1_555 1_555 yes
W C8 O8 177(2) 1_555 1_555 1_555 yes
FE1 C9 C10 65(2) 1_555 1_555 1_555 yes
FE1 C9 C13 70(1) 1_555 1_555 1_555 yes
FE1 C9 H1 123(3) 1_555 1_555 1_555 no
C10 C9 C13 105(3) 1_555 1_555 1_555 yes
C10 C9 H1 120(10) 1_555 1_555 1_555 no
C13 C9 H1 133(10) 1_555 1_555 1_555 no
FE1 C10 C9 76(2) 1_555 1_555 1_555 yes
FE1 C10 C11 72(2) 1_555 1_555 1_555 yes
FE1 C10 H2 121(3) 1_555 1_555 1_555 no
C9 C10 C11 116(5) 1_555 1_555 1_555 yes
C9 C10 H2 124(7) 1_555 1_555 1_555 no
C11 C10 H2 118(7) 1_555 1_555 1_555 no
FE1 C11 C10 72(2) 1_555 1_555 1_555 yes
FE1 C11 C12 69(1) 1_555 1_555 1_555 yes
FE1 C11 H3 126(3) 1_555 1_555 1_555 no
C10 C11 C12 104(4) 1_555 1_555 1_555 yes
C10 C11 H3 123(8) 1_555 1_555 1_555 no
C12 C11 H3 131(8) 1_555 1_555 1_555 no
FE1 C12 C11 69(1) 1_555 1_555 1_555 yes
FE1 C12 C13 73(1) 1_555 1_555 1_555 yes
FE1 C12 H4 125(3) 1_555 1_555 1_555 no
C11 C12 C13 105(3) 1_555 1_555 1_555 yes
C11 C12 H4 120(10) 1_555 1_555 1_555 no
C13 C12 H4 133(10) 1_555 1_555 1_555 no
FE1 C13 C9 73(2) 1_555 1_555 1_555 yes
FE1 C13 C12 66(1) 1_555 1_555 1_555 yes
FE1 C13 H5 126(2) 1_555 1_555 1_555 no
C9 C13 C12 107(3) 1_555 1_555 1_555 yes
C9 C13 H5 126(7) 1_555 1_555 1_555 no
C12 C13 H5 126(7) 1_555 1_555 1_555 no
FE2 C14 C15 69(1) 1_555 1_555 1_555 yes
FE2 C14 C18 71(1) 1_555 1_555 1_555 yes
FE2 C14 H6 123(3) 1_555 1_555 1_555 no
C15 C14 C18 107(3) 1_555 1_555 1_555 yes
C15 C14 H6 121(6) 1_555 1_555 1_555 no
C18 C14 H6 130(6) 1_555 1_555 1_555 no
FE2 C15 C14 71(1) 1_555 1_555 1_555 yes
FE2 C15 C16 69(1) 1_555 1_555 1_555 yes
FE2 C15 H7 124(3) 1_555 1_555 1_555 no
C14 C15 C16 106(2) 1_555 1_555 1_555 yes
C14 C15 H7 124(4) 1_555 1_555 1_555 no
C16 C15 H7 129(4) 1_555 1_555 1_555 no
FE2 C16 C15 73(2) 1_555 1_555 1_555 yes
FE2 C16 C17 72(1) 1_555 1_555 1_555 yes
FE2 C16 H8 122(3) 1_555 1_555 1_555 no
C15 C16 C17 110(2) 1_555 1_555 1_555 yes
C15 C16 H8 117(8) 1_555 1_555 1_555 no
C17 C16 H8 131(9) 1_555 1_555 1_555 no
FE2 C17 C16 68(1) 1_555 1_555 1_555 yes
FE2 C17 C18 72(1) 1_555 1_555 1_555 yes
FE2 C17 H9 124(3) 1_555 1_555 1_555 no
C16 C17 C18 107(3) 1_555 1_555 1_555 yes
C16 C17 H9 122(5) 1_555 1_555 1_555 no
C18 C17 H9 129(4) 1_555 1_555 1_555 no
FE2 C18 C14 69(1) 1_555 1_555 1_555 yes
FE2 C18 C17 69(1) 1_555 1_555 1_555 yes
FE2 C18 H10 124(3) 1_555 1_555 1_555 no
C14 C18 C17 107(2) 1_555 1_555 1_555 yes
C14 C18 H10 121(7) 1_555 1_555 1_555 no
C17 C18 H10 130(7) 1_555 1_555 1_555 no

loop_
_geom_bond_atom_site_label_1
_geom_bond_atom_site_label_2
_geom_bond_distance
_geom_bond_site_symmetry_1
_geom_bond_site_symmetry_2
_geom_bond_publ_flag
W S 2.547(6) 1_555 1_555 yes
W C4 2.02(2) 1_555 1_555 yes
W C5 2.02(2) 1_555 1_555 yes
W C6 2.09(3) 1_555 1_555 yes
W C7 2.07(2) 1_555 1_555 yes
W C8 1.99(2) 1_555 1_555 yes
FE1 FE2 2.592(4) 1_555 1_555 yes
FE1 S 2.239(6) 1_555 1_555 yes
FE1 C1 1.75(2) 1_555 1_555 yes
FE1 C3 1.94(2) 1_555 1_555 yes
FE1 C9 2.16(3) 1_555 1_555 yes
FE1 C10 2.03(3) 1_555 1_555 yes
FE1 C11 2.03(3) 1_555 1_555 yes
FE1 C12 2.02(3) 1_555 1_555 yes
FE1 C13 2.12(3) 1_555 1_555 yes
FE2 S 2.228(6) 1_555 1_555 yes
FE2 C2 1.81(2) 1_555 1_555 yes
FE2 C3 1.95(3) 1_555 1_555 yes
FE2 C14 2.11(2) 1_555 1_555 yes
FE2 C15 2.09(2) 1_555 1_555 yes
FE2 C16 2.04(3) 1_555 1_555 yes
FE2 C17 2.10(3) 1_555 1_555 yes
FE2 C18 2.13(2) 1_555 1_555 yes
O1 C1 1.11(3) 1_555 1_555 yes
O2 C2 1.13(3) 1_555 1_555 yes
O3 C3 1.13(3) 1_555 1_555 yes
O4 C4 1.10(3) 1_555 1_555 yes
O5 C5 1.15(2) 1_555 1_555 yes
O6 C6 1.11(3) 1_555 1_555 yes
O7 C7 1.11(3) 1_555 1_555 yes
O8 C8 1.11(2) 1_555 1_555 yes
C9 C10 1.36(7) 1_555 1_555 yes
C9 C13 1.29(6) 1_555 1_555 yes
C10 C11 1.20(7) 1_555 1_555 yes
C11 C12 1.43(6) 1_555 1_555 yes
C12 C13 1.42(6) 1_555 1_555 yes
C14 C15 1.40(4) 1_555 1_555 yes
C14 C18 1.40(4) 1_555 1_555 yes
C15 C16 1.34(5) 1_555 1_555 yes
C16 C17 1.37(5) 1_555 1_555 yes
C17 C18 1.36(4) 1_555 1_555 yes

loop_
_geom_contact_atom_site_label_1
_geom_contact_atom_site_label_2
_geom_contact_distance
_geom_contact_site_symmetry_1
_geom_contact_site_symmetry_2
W S 2.547(6) 1_555 1_555
FE1 FE2 2.592(4) 1_555 1_555
O1 O4 3.24(3) 1_555 2_655
O1 C4 3.28(3) 1_555 2_655
O1 C7 3.31(4) 1_555 2_655
O1 O7 3.31(3) 1_555 2_655
O2 O4 3.19(3) 1_555 2_665
O2 O5 3.32(4) 1_555 2_665
O2 C4 3.39(3) 1_555 2_665
O2 C5 3.46(5) 1_555 2_665
O3 O5 3.24(3) 1_555 2_665
O3 C18 3.24(3) 1_555 3_555
O3 C13 3.51(6) 1_555 3_555
O4 C10 3.37(5) 1_555 3_554
O4 O7 3.41(3) 1_555 2_654
O4 C16 3.47(4) 1_555 2_664
O4 C2 3.48(3) 1_555 2_664
O5 C18 3.50(3) 1_555 4_565
O5 C9 3.53(4) 1_555 4_565
O6 C11 3.29(4) 1_555 4_555
O6 C14 3.37(3) 1_555 4_565
O7 C16 3.44(4) 1_555 1_545
O8 C12 3.26(4) 1_555 4_555
O8 C11 3.44(5) 1_555 2_654
O8 C13 3.48(6) 1_555 4_555
O8 C15 3.49(4) 1_555 2_664
C8 C12 3.56(4) 1_555 4_555
